data_1571252
loop_
_publ_author_name
'Kopp, Richard O.'
'Kleynemeyer, Sabrina L.'
'Groth, Lucie J.'
'Ernst, Moritz J.'
'Rupf, Susanne M.'
'Weber, Manuela'
'Kershaw Cook, Laurence J.'
'Coles, Nathan T.'
'Neale, Samuel E.'
'M&#xfc;ller, Christian'

_publ_section_title
;
 Highly selective, reversible water activation by P,N-cooperativity in
 pyridyl-functionalized phosphinines.
;
_journal_issue 15
_journal_name_full 'Chemical science'
_journal_page_first 5496
_journal_page_last 5506
_journal_paper_doi 10.1039/d3sc05930h
_journal_volume 15
_journal_year 2024
_chemical_absolute_configuration ad
_chemical_formula_moiety 'C100 H72 Li4 N16 O4 P4, 3.44(C H2 Cl2)'
_chemical_formula_sum 'C103.44 H78.88 Cl6.88 Li4 N16 O4 P4'
_chemical_formula_weight 2005.52
_chemical_properties_physical Air-sensitive
_space_group_crystal_system tetragonal
_space_group_IT_number 82
_space_group_name_Hall 'I -4'
_space_group_name_H-M_alt 'I -4'
_atom_sites_solution_hydrogens mixed
_audit_creation_date 2023-11-04
_audit_creation_method
;
Olex2 1.5
(compiled 2023.08.24 svn.re1ec1418 for OlexSys, GUI svn.r6817)
;
_audit_update_record
;
2023-11-05 deposited with the CCDC.	2024-03-08 downloaded from the CCDC.
;
_cell_angle_alpha 90
_cell_angle_beta 90
_cell_angle_gamma 90
_cell_formula_units_Z 2
_cell_length_a 22.4512(8)
_cell_length_b 22.4512(8)
_cell_length_c 10.3077(5)
_cell_measurement_reflns_used 7249
_cell_measurement_temperature 150.00
_cell_measurement_theta_max 72.68
_cell_measurement_theta_min 2.78
_cell_volume 5195.7(4)
_computing_cell_refinement 'SAINT V8.40B (?, 2016)'
_computing_data_reduction 'SAINT V8.40B (?, 2016)'
_computing_molecular_graphics 'Olex2 1.5 (Dolomanov et al., 2009)'
_computing_publication_material 'Olex2 1.5 (Dolomanov et al., 2009)'
_computing_structure_refinement 'SHELXL 2019/2 (Sheldrick, 2015)'
_computing_structure_solution 'SHELXT 2018/2 (Sheldrick, 2018)'
_diffrn_ambient_temperature 150.00
_diffrn_detector 'BRUKER PHOTON II'
_diffrn_detector_type CMOS
_diffrn_measured_fraction_theta_full 0.997
_diffrn_measured_fraction_theta_max 0.997
_diffrn_measurement_device 'three-circle diffractometer'
_diffrn_measurement_device_type 'Bruker Photon CMOS Detector, D8 Venture'
_diffrn_measurement_method '\w and \f scans'
_diffrn_radiation_monochromator 'mirror optics'
_diffrn_radiation_probe x-ray
_diffrn_radiation_type CuK\a
_diffrn_radiation_wavelength 1.54178
_diffrn_reflns_av_R_equivalents 0.0999
_diffrn_reflns_av_unetI/netI 0.0748
_diffrn_reflns_Laue_measured_fraction_full 0.997
_diffrn_reflns_Laue_measured_fraction_max 0.997
_diffrn_reflns_limit_h_max 26
_diffrn_reflns_limit_h_min -26
_diffrn_reflns_limit_k_max 26
_diffrn_reflns_limit_k_min -26
_diffrn_reflns_limit_l_max 11
_diffrn_reflns_limit_l_min -12
_diffrn_reflns_number 20616
_diffrn_reflns_point_group_measured_fraction_full 0.991
_diffrn_reflns_point_group_measured_fraction_max 0.991
_diffrn_reflns_theta_full 66.538
_diffrn_reflns_theta_max 66.538
_diffrn_reflns_theta_min 2.783
_diffrn_source 'microfocus sealed X-ray tube'
_diffrn_source_type 'Incoatec I\ms'
_exptl_absorpt_coefficient_mu 2.764
_exptl_absorpt_correction_T_max 0.8082
_exptl_absorpt_correction_T_min 0.5739
_exptl_absorpt_correction_type multi-scan
_exptl_absorpt_process_details
;
SADABS-2016/2 (Bruker,2016/2) was used for absorption correction.
wR2(int) was 0.1424 before and 0.1130 after correction.
The Ratio of minimum to maximum transmission is 0.7101.
The \l/2 correction factor is Not present.
;
_exptl_crystal_colour orange
_exptl_crystal_colour_primary orange
_exptl_crystal_density_diffrn 1.282
_exptl_crystal_description needle
_exptl_crystal_F_000 2065
_exptl_crystal_size_max 0.15
_exptl_crystal_size_mid 0.08
_exptl_crystal_size_min 0.05
_refine_diff_density_max 0.500
_refine_diff_density_min -0.322
_refine_diff_density_rms 0.076
_refine_ls_abs_structure_details
;
 Refined as an inversion twin.
;
_refine_ls_abs_structure_Flack 0.07(3)
_refine_ls_extinction_coef 0.0008(2)
_refine_ls_extinction_expression Fc^*^=kFc[1+0.001xFc^2^\l^3^/sin(2\q)]^-1/4^
_refine_ls_extinction_method 'SHELXL-2019/2 (Sheldrick 2019)'
_refine_ls_goodness_of_fit_ref 1.045
_refine_ls_hydrogen_treatment constr
_refine_ls_matrix_type full
_refine_ls_number_parameters 334
_refine_ls_number_reflns 4550
_refine_ls_number_restraints 91
_refine_ls_restrained_S_all 1.038
_refine_ls_R_factor_all 0.0670
_refine_ls_R_factor_gt 0.0505
_refine_ls_shift/su_max 0.000
_refine_ls_shift/su_mean 0.000
_refine_ls_structure_factor_coef Fsqd
_refine_ls_weighting_details 'w=1/[\s^2^(Fo^2^)+(0.0686P)^2^+0.9692P] where P=(Fo^2^+2Fc^2^)/3'
_refine_ls_weighting_scheme calc
_refine_ls_wR_factor_gt 0.1201
_refine_ls_wR_factor_ref 0.1300
_reflns_Friedel_coverage 0.872
_reflns_Friedel_fraction_full 0.984
_reflns_Friedel_fraction_max 0.984
_reflns_number_gt 3751
_reflns_number_total 4550
_reflns_threshold_expression 'I > 2\s(I)'
_cod_data_source_file d3sc05930h2.cif
_cod_data_source_block rok211_final_lkc
_cod_depositor_comments 'Adding full bibliography for 1571249--1571254.cif.'
_cod_database_code 1571252
_shelx_shelxl_version_number 2019/2
_shelx_space_group_comment
;
The symmetry employed for this shelxl refinement is uniquely defined
by the following loop, which should always be used as a source of
symmetry information in preference to the above space-group names.
They are only intended as comments.
;
_shelx_estimated_absorpt_t_max 0.874
_shelx_estimated_absorpt_t_min 0.682
_olex2_refinement_description
;
1. Twinned data refinement
 Scales: 0.93(3)
 0.07(3)
2. Fixed Uiso
 At 1.2 times of:
  All C(H) groups, All C(H,H) groups
3. Restrained distances
 Cl2-C1 = Cl1-C1
 1.77 with sigma of 0.02
 Cl1-Cl2
 2.92 with sigma of 0.04
 Cl1A-Cl2A
 2.92 with sigma of 0.04
 Cl1-Cl2 \\sim Cl1A-Cl2A
 with sigma of 0.01
 Cl1A-C1A \\sim Cl2A-C1A \\sim Cl1-C1 \\sim Cl2-C1
 with sigma of 0.01
4. Uiso/Uaniso restraints and constraints
Cl1A \\sim Cl2A \\sim C1A \\sim Cl1 \\sim Cl2 \\sim C1: within 2A with sigma of
0.04 and sigma for terminal atoms of 0.08 within 2A
Uanis(C1) = Uanis(C1A)
Uanis(Cl1) = Uanis(Cl1A)
5. Rigid body (RIGU) restrains
 Cl1A, Cl2A, C1A, Cl1, Cl2, C1
 with sigma for 1-2 distances of 0.004 and sigma for 1-3 distances of 0.004
6. Others
 Sof(Cl1A)=Sof(Cl2A)=Sof(C1A)=Sof(H1AA)=Sof(H1AB)=0.86*(1-FVAR(2))
 Sof(Cl1)=Sof(Cl2)=Sof(C1)=Sof(H1A)=Sof(H1B)=0.86*FVAR(2)
7.a Everything fixed:
 H1
7.b Secondary CH2 refined with riding coordinates:
 C1(H1A,H1B), C1A(H1AA,H1AB)
7.c Aromatic/amide H refined with riding coordinates:
 C3(H3), C7(H7), C8(H8), C9(H9), C10(H10), C12(H12), C13(H13), C14(H14),
 C15(H15), C17(H17), C18(H18), C19(H19), C20(H20), C22(H22), C23(H23), C24(H24),
  C25(H25)
;
_olex2_date_sample_data_collection 2023-11-01
_olex2_submission_original_sample_id ROK211
_olex2_submission_special_instructions 'No special instructions were received'

loop_
_space_group_symop_operation_xyz
'x, y, z'
'-x, -y, z'
'y, -x, -z'
'-y, x, -z'
'x+1/2, y+1/2, z+1/2'
'-x+1/2, -y+1/2, z+1/2'
'y+1/2, -x+1/2, -z+1/2'
'-y+1/2, x+1/2, -z+1/2'

loop_
_atom_site_label
_atom_site_type_symbol
_atom_site_fract_x
_atom_site_fract_y
_atom_site_fract_z
_atom_site_U_iso_or_equiv
_atom_site_adp_type
_atom_site_occupancy
_atom_site_site_symmetry_order
_atom_site_calc_flag
_atom_site_refinement_flags_posn
_atom_site_refinement_flags_adp
_atom_site_refinement_flags_occupancy
_atom_site_disorder_assembly
_atom_site_disorder_group
P1 P 0.62305(5) 0.46030(5) 0.81459(13) 0.0259(3) Uani 1 1 d . . . . .
H1 H 0.584000 0.505500 0.734300 0.050 Uiso 1 1 d . . . . .
O1 O 0.59251(14) 0.45775(14) 0.9455(3) 0.0310(8) Uani 1 1 d . . . . .
N1 N 0.6970(2) 0.30520(19) 0.5049(5) 0.0373(11) Uani 1 1 d . . . . .
N2 N 0.84746(18) 0.42906(18) 0.7442(5) 0.0373(11) Uani 1 1 d . . . . .
N3 N 0.51691(18) 0.37924(18) 0.7727(4) 0.0333(10) Uani 1 1 d . . . . .
N4 N 0.67141(17) 0.56980(16) 0.9291(4) 0.0300(10) Uani 1 1 d . . . . .
C26 C 0.6199(2) 0.3943(2) 0.7220(5) 0.0268(10) Uani 1 1 d . . . . .
C2 C 0.6720(2) 0.36418(19) 0.6915(5) 0.0283(10) Uani 1 1 d . . . . .
C3 C 0.7293(2) 0.3828(2) 0.7272(5) 0.0308(11) Uani 1 1 d . . . . .
H3 H 0.761706 0.357108 0.707749 0.037 Uiso 1 1 calc R U . . .
C4 C 0.7421(2) 0.4367(2) 0.7894(5) 0.0286(11) Uani 1 1 d . . . . .
C5 C 0.6987(2) 0.47923(19) 0.8197(5) 0.0279(10) Uani 1 1 d . . . . .
C6 C 0.6707(2) 0.3056(2) 0.6221(5) 0.0316(11) Uani 1 1 d . . . . .
C7 C 0.6446(3) 0.2557(2) 0.6753(7) 0.0430(13) Uani 1 1 d . . . . .
H7 H 0.625873 0.257507 0.757898 0.052 Uiso 1 1 calc R U . . .
C8 C 0.6462(3) 0.2027(3) 0.6060(7) 0.0533(17) Uani 1 1 d . . . . .
H8 H 0.629825 0.167296 0.641735 0.064 Uiso 1 1 calc R U . . .
C9 C 0.6717(3) 0.2022(3) 0.4851(7) 0.0517(17) Uani 1 1 d . . . . .
H9 H 0.672053 0.166949 0.434233 0.062 Uiso 1 1 calc R U . . .
C10 C 0.6970(3) 0.2541(2) 0.4388(7) 0.0455(14) Uani 1 1 d . . . . .
H10 H 0.715232 0.253444 0.355615 0.055 Uiso 1 1 calc R U . . .
C11 C 0.8057(2) 0.44355(19) 0.8320(5) 0.0315(11) Uani 1 1 d . . . . .
C12 C 0.8200(2) 0.4585(2) 0.9584(6) 0.0386(13) Uani 1 1 d . . . . .
H12 H 0.789537 0.469365 1.017841 0.046 Uiso 1 1 calc R U . . .
C13 C 0.8784(3) 0.4577(3) 0.9973(7) 0.0499(16) Uani 1 1 d . . . . .
H13 H 0.888744 0.467456 1.084071 0.060 Uiso 1 1 calc R U . . .
C14 C 0.9219(2) 0.4424(3) 0.9089(8) 0.0534(18) Uani 1 1 d . . . . .
H14 H 0.962629 0.441327 0.933616 0.064 Uiso 1 1 calc R U . . .
C15 C 0.9050(2) 0.4289(2) 0.7844(7) 0.0473(16) Uani 1 1 d . . . . .
H15 H 0.935140 0.419040 0.723273 0.057 Uiso 1 1 calc R U . . .
C16 C 0.55982(19) 0.37402(19) 0.6820(5) 0.0276(10) Uani 1 1 d . . . . .
C17 C 0.5473(2) 0.3519(2) 0.5594(5) 0.0325(11) Uani 1 1 d . . . . .
H17 H 0.577829 0.350027 0.495606 0.039 Uiso 1 1 calc R U . . .
C18 C 0.4902(2) 0.3326(2) 0.5301(6) 0.0388(13) Uani 1 1 d . . . . .
H18 H 0.481495 0.315833 0.447620 0.047 Uiso 1 1 calc R U . . .
C19 C 0.4459(2) 0.3381(2) 0.6235(6) 0.0415(13) Uani 1 1 d . . . . .
H19 H 0.406266 0.325740 0.605918 0.050 Uiso 1 1 calc R U . . .
C20 C 0.4607(2) 0.3617(2) 0.7410(6) 0.0404(13) Uani 1 1 d . . . . .
H20 H 0.430196 0.366212 0.804120 0.048 Uiso 1 1 calc R U . . .
C21 C 0.7124(2) 0.5409(2) 0.8553(5) 0.0279(11) Uani 1 1 d . . . . .
C22 C 0.7637(2) 0.5706(2) 0.8120(6) 0.0352(12) Uani 1 1 d . . . . .
H22 H 0.791124 0.550883 0.756534 0.042 Uiso 1 1 calc R U . . .
C23 C 0.7738(2) 0.6280(2) 0.8501(6) 0.0426(15) Uani 1 1 d . . . . .
H23 H 0.809412 0.647690 0.824633 0.051 Uiso 1 1 calc R U . . .
C24 C 0.7322(3) 0.6574(2) 0.9258(7) 0.0452(15) Uani 1 1 d . . . . .
H24 H 0.738463 0.697378 0.952449 0.054 Uiso 1 1 calc R U . . .
C25 C 0.6819(2) 0.6270(2) 0.9611(6) 0.0394(13) Uani 1 1 d . . . . .
H25 H 0.652754 0.647488 1.010967 0.047 Uiso 1 1 calc R U . . .
Li1 Li 0.5307(3) 0.3995(3) 0.9633(9) 0.0297(18) Uani 1 1 d . . . . .
Cl1 Cl 0.8998(8) 0.3912(6) 1.4026(19) 0.074(2) Uani 0.52(3) 1 d D U P A 1
Cl2 Cl 0.8246(5) 0.4936(4) 1.373(2) 0.103(4) Uani 0.52(3) 1 d D U P A 1
C1 C 0.8288(9) 0.4204(9) 1.427(4) 0.055(3) Uani 0.52(3) 1 d D U P A 1
H1A H 0.799380 0.395813 1.379117 0.066 Uiso 0.52(3) 1 calc R U P A 1
H1B H 0.818839 0.418833 1.519989 0.066 Uiso 0.52(3) 1 calc R U P A 1
Cl1A Cl 0.8847(7) 0.3853(9) 1.405(3) 0.074(2) Uani 0.34(3) 1 d D U P A 2
Cl2A Cl 0.8132(7) 0.4850(9) 1.3287(19) 0.079(4) Uani 0.34(3) 1 d D U P A 2
C1A C 0.8164(13) 0.4207(18) 1.422(6) 0.055(3) Uani 0.34(3) 1 d D U P A 2
H1AA H 0.784256 0.393236 1.394535 0.066 Uiso 0.34(3) 1 calc R U P A 2
H1AB H 0.809881 0.430962 1.514039 0.066 Uiso 0.34(3) 1 calc R U P A 2

loop_
_atom_site_aniso_label
_atom_site_aniso_U_11
_atom_site_aniso_U_22
_atom_site_aniso_U_33
_atom_site_aniso_U_23
_atom_site_aniso_U_13
_atom_site_aniso_U_12
P1 0.0224(6) 0.0222(6) 0.0332(7) -0.0016(5) 0.0016(5) 0.0000(4)
O1 0.0317(17) 0.0268(16) 0.035(2) -0.0035(15) 0.0076(15) -0.0056(13)
N1 0.037(2) 0.036(2) 0.038(3) -0.007(2) -0.002(2) 0.0047(18)
N2 0.027(2) 0.032(2) 0.053(3) -0.002(2) 0.003(2) 0.0039(16)
N3 0.029(2) 0.031(2) 0.039(3) -0.0016(19) 0.0002(19) -0.0029(16)
N4 0.029(2) 0.0224(18) 0.039(3) -0.0007(18) 0.0010(18) 0.0017(15)
C26 0.025(2) 0.023(2) 0.032(3) 0.0002(19) -0.001(2) -0.0012(18)
C2 0.029(2) 0.025(2) 0.030(3) 0.001(2) -0.004(2) 0.0017(18)
C3 0.025(2) 0.027(2) 0.040(3) -0.004(2) 0.005(2) 0.0052(18)
C4 0.025(2) 0.027(2) 0.034(3) 0.001(2) 0.003(2) -0.0008(18)
C5 0.028(2) 0.026(2) 0.030(3) -0.001(2) 0.004(2) 0.0022(17)
C6 0.030(2) 0.028(2) 0.037(3) -0.006(2) 0.000(2) 0.0041(19)
C7 0.054(3) 0.027(2) 0.048(4) -0.003(3) 0.001(3) -0.004(2)
C8 0.071(4) 0.031(3) 0.057(4) -0.004(3) 0.000(3) -0.007(3)
C9 0.064(4) 0.033(3) 0.059(4) -0.018(3) -0.008(3) 0.004(3)
C10 0.046(3) 0.040(3) 0.050(4) -0.012(3) -0.005(3) 0.009(2)
C11 0.026(2) 0.021(2) 0.048(3) 0.001(2) 0.001(2) 0.0041(17)
C12 0.039(3) 0.031(3) 0.046(3) -0.003(2) -0.006(3) 0.001(2)
C13 0.050(3) 0.038(3) 0.062(4) -0.001(3) -0.021(3) -0.002(2)
C14 0.028(3) 0.039(3) 0.093(6) 0.001(3) -0.012(3) -0.003(2)
C15 0.026(2) 0.034(3) 0.082(5) -0.001(3) 0.000(3) 0.000(2)
C16 0.026(2) 0.023(2) 0.034(3) 0.000(2) 0.003(2) -0.0003(16)
C17 0.028(2) 0.033(3) 0.036(3) -0.001(2) -0.002(2) 0.0006(19)
C18 0.041(3) 0.038(3) 0.038(3) -0.005(2) -0.005(2) 0.000(2)
C19 0.034(3) 0.039(3) 0.052(4) -0.005(3) -0.010(3) -0.003(2)
C20 0.027(2) 0.046(3) 0.049(3) -0.006(3) 0.000(3) -0.004(2)
C21 0.026(2) 0.023(2) 0.035(3) 0.002(2) -0.003(2) 0.0018(17)
C22 0.027(2) 0.028(2) 0.051(3) 0.005(2) 0.001(3) -0.0014(18)
C23 0.036(3) 0.027(2) 0.064(4) 0.006(3) 0.005(3) -0.010(2)
C24 0.047(3) 0.026(2) 0.063(4) -0.003(3) -0.001(3) -0.007(2)
C25 0.040(3) 0.026(2) 0.053(4) -0.006(2) 0.005(3) -0.002(2)
Li1 0.026(4) 0.020(4) 0.042(5) 0.003(4) 0.001(4) -0.004(3)
Cl1 0.032(5) 0.107(3) 0.0821(19) 0.003(2) 0.003(5) 0.018(4)
Cl2 0.067(4) 0.065(3) 0.176(11) 0.022(4) -0.022(5) -0.002(2)
C1 0.032(8) 0.073(5) 0.060(6) -0.002(4) 0.001(8) -0.001(5)
Cl1A 0.032(5) 0.107(3) 0.0821(19) 0.003(2) 0.003(5) 0.018(4)
Cl2A 0.048(5) 0.102(8) 0.088(8) 0.030(6) 0.015(5) 0.010(4)
C1A 0.032(8) 0.073(5) 0.060(6) -0.002(4) 0.001(8) -0.001(5)

loop_
_atom_type_symbol
_atom_type_description
_atom_type_scat_dispersion_real
_atom_type_scat_dispersion_imag
_atom_type_scat_source
C C 0.0181 0.0091 'International Tables Vol C Tables 4.2.6.8 and 6.1.1.4'
H H 0.0000 0.0000 'International Tables Vol C Tables 4.2.6.8 and 6.1.1.4'
Cl Cl 0.3639 0.7018 'International Tables Vol C Tables 4.2.6.8 and 6.1.1.4'
Li Li 0.0008 0.0003 'International Tables Vol C Tables 4.2.6.8 and 6.1.1.4'
N N 0.0311 0.0180 'International Tables Vol C Tables 4.2.6.8 and 6.1.1.4'
O O 0.0492 0.0322 'International Tables Vol C Tables 4.2.6.8 and 6.1.1.4'
P P 0.2955 0.4335 'International Tables Vol C Tables 4.2.6.8 and 6.1.1.4'

loop_
_geom_angle_atom_site_label_1
_geom_angle_atom_site_label_2
_geom_angle_atom_site_label_3
_geom_angle
_geom_angle_site_symmetry_1
_geom_angle_site_symmetry_3
_geom_angle_publ_flag
O1 P1 H1 103.9 . . ?
O1 P1 C26 115.6(2) . . ?
O1 P1 C5 114.9(2) . . ?
O1 P1 Li1 36.2(2) . . ?
O1 P1 Li1 38.6(2) . 4_657 ?
C26 P1 H1 103.5 . . ?
C26 P1 Li1 82.1(2) . . ?
C26 P1 Li1 154.2(2) . 4_657 ?
C5 P1 H1 113.5 . . ?
C5 P1 C26 105.0(2) . . ?
C5 P1 Li1 90.8(2) . 4_657 ?
C5 P1 Li1 141.9(2) . . ?
Li1 P1 H1 100.5 . . ?
Li1 P1 H1 88.0 4_657 . ?
Li1 P1 Li1 73.1(2) 4_657 . ?
P1 O1 Li1 116.1(3) . . ?
P1 O1 Li1 111.5(3) . 4_657 ?
Li1 O1 Li1 127.6(4) 4_657 . ?
C10 N1 C6 117.7(5) . . ?
C11 N2 C15 117.4(5) . . ?
C16 N3 C20 118.1(5) . . ?
C16 N3 Li1 125.4(4) . . ?
C20 N3 Li1 115.8(4) . . ?
C21 N4 Li1 126.9(4) . 4_657 ?
C25 N4 C21 118.3(4) . . ?
C25 N4 Li1 113.4(4) . 4_657 ?
C2 C26 P1 119.8(3) . . ?
C2 C26 C16 123.7(4) . . ?
C16 C26 P1 116.5(3) . . ?
C26 C2 C3 124.7(4) . . ?
C26 C2 C6 121.3(4) . . ?
C3 C2 C6 113.9(4) . . ?
C2 C3 H3 117.8 . . ?
C4 C3 C2 124.5(4) . . ?
C4 C3 H3 117.8 . . ?
C3 C4 C11 114.7(4) . . ?
C5 C4 C3 123.4(4) . . ?
C5 C4 C11 121.8(4) . . ?
C4 C5 P1 120.2(3) . . ?
C4 C5 C21 123.8(4) . . ?
C21 C5 P1 116.0(3) . . ?
N1 C6 C2 115.3(4) . . ?
N1 C6 C7 122.5(5) . . ?
C7 C6 C2 122.2(5) . . ?
C6 C7 H7 120.6 . . ?
C6 C7 C8 118.8(6) . . ?
C8 C7 H7 120.6 . . ?
C7 C8 H8 120.5 . . ?
C9 C8 C7 119.0(6) . . ?
C9 C8 H8 120.5 . . ?
C8 C9 H9 120.7 . . ?
C8 C9 C10 118.6(6) . . ?
C10 C9 H9 120.7 . . ?
N1 C10 C9 123.3(6) . . ?
N1 C10 H10 118.3 . . ?
C9 C10 H10 118.3 . . ?
N2 C11 C4 116.2(5) . . ?
N2 C11 C12 122.1(5) . . ?
C12 C11 C4 121.4(5) . . ?
C11 C12 H12 120.2 . . ?
C13 C12 C11 119.6(6) . . ?
C13 C12 H12 120.2 . . ?
C12 C13 H13 120.4 . . ?
C12 C13 C14 119.2(6) . . ?
C14 C13 H13 120.4 . . ?
C13 C14 H14 120.7 . . ?
C15 C14 C13 118.6(5) . . ?
C15 C14 H14 120.7 . . ?
N2 C15 C14 123.2(6) . . ?
N2 C15 H15 118.4 . . ?
C14 C15 H15 118.4 . . ?
N3 C16 C26 115.5(4) . . ?
N3 C16 C17 121.3(4) . . ?
C17 C16 C26 123.2(4) . . ?
C16 C17 H17 120.1 . . ?
C16 C17 C18 119.8(5) . . ?
C18 C17 H17 120.1 . . ?
C17 C18 H18 120.6 . . ?
C17 C18 C19 118.9(5) . . ?
C19 C18 H18 120.6 . . ?
C18 C19 H19 120.8 . . ?
C20 C19 C18 118.4(5) . . ?
C20 C19 H19 120.8 . . ?
N3 C20 C19 123.5(5) . . ?
N3 C20 H20 118.3 . . ?
C19 C20 H20 118.3 . . ?
N4 C21 C5 116.8(4) . . ?
N4 C21 C22 120.4(4) . . ?
C22 C21 C5 122.7(4) . . ?
C21 C22 H22 120.2 . . ?
C23 C22 C21 119.6(5) . . ?
C23 C22 H22 120.2 . . ?
C22 C23 H23 120.1 . . ?
C22 C23 C24 119.9(5) . . ?
C24 C23 H23 120.1 . . ?
C23 C24 H24 121.0 . . ?
C25 C24 C23 118.1(5) . . ?
C25 C24 H24 121.0 . . ?
N4 C25 C24 123.6(5) . . ?
N4 C25 H25 118.2 . . ?
C24 C25 H25 118.2 . . ?
P1 Li1 P1 155.0(3) 3_567 . ?
P1 Li1 Li1 54.7(3) 3_567 3_567 ?
P1 Li1 Li1 120.9(2) . 3_567 ?
P1 Li1 Li1 52.3(2) . 4_657 ?
P1 Li1 Li1 103.3(4) 3_567 4_657 ?
O1 Li1 P1 146.1(4) 3_567 . ?
O1 Li1 P1 127.2(4) . 3_567 ?
O1 Li1 P1 29.89(17) 3_567 3_567 ?
O1 Li1 P1 27.80(17) . . ?
O1 Li1 O1 127.5(5) 3_567 . ?
O1 Li1 N3 111.6(4) 3_567 . ?
O1 Li1 N3 99.8(4) . . ?
O1 Li1 N4 99.7(4) 3_567 3_567 ?
O1 Li1 N4 105.1(4) . 3_567 ?
O1 Li1 Li1 26.3(2) 3_567 3_567 ?
O1 Li1 Li1 101.8(3) 3_567 4_657 ?
O1 Li1 Li1 26.1(2) . 4_657 ?
O1 Li1 Li1 109.4(2) . 3_567 ?
N3 Li1 P1 130.9(3) . 3_567 ?
N3 Li1 P1 72.9(3) . . ?
N3 Li1 N4 113.4(4) . 3_567 ?
N3 Li1 Li1 100.7(4) . 3_567 ?
N3 Li1 Li1 118.3(4) . 4_657 ?
N4 Li1 P1 71.0(3) 3_567 3_567 ?
N4 Li1 P1 109.3(3) 3_567 . ?
N4 Li1 Li1 109.8(4) 3_567 4_657 ?
N4 Li1 Li1 125.6(5) 3_567 3_567 ?
Li1 Li1 Li1 87.19(13) 3_567 4_657 ?
Cl1 C1 H1A 109.4 . . ?
Cl1 C1 H1B 109.4 . . ?
Cl2 C1 Cl1 111.1(7) . . ?
Cl2 C1 H1A 109.4 . . ?
Cl2 C1 H1B 109.4 . . ?
H1A C1 H1B 108.0 . . ?
Cl1A C1A H1AA 109.4 . . ?
Cl1A C1A H1AB 109.4 . . ?
Cl2A C1A Cl1A 111.3(10) . . ?
Cl2A C1A H1AA 109.4 . . ?
Cl2A C1A H1AB 109.4 . . ?
H1AA C1A H1AB 108.0 . . ?

loop_
_geom_bond_atom_site_label_1
_geom_bond_atom_site_label_2
_geom_bond_distance
_geom_bond_site_symmetry_2
_geom_bond_publ_flag
P1 H1 1.5758 . ?
P1 O1 1.514(4) . ?
P1 C26 1.764(5) . ?
P1 C5 1.752(5) . ?
P1 Li1 2.918(8) . ?
P1 Li1 2.828(9) 4_657 ?
O1 Li1 1.897(9) 4_657 ?
O1 Li1 1.916(8) . ?
N1 C6 1.345(7) . ?
N1 C10 1.334(7) . ?
N2 C11 1.343(7) . ?
N2 C15 1.357(7) . ?
N3 C16 1.348(7) . ?
N3 C20 1.361(7) . ?
N3 Li1 2.040(10) . ?
N4 C21 1.358(6) . ?
N4 C25 1.348(6) . ?
N4 Li1 2.130(9) 4_657 ?
C26 C2 1.389(7) . ?
C26 C16 1.482(6) . ?
C2 C3 1.401(7) . ?
C2 C6 1.497(7) . ?
C3 H3 0.9500 . ?
C3 C4 1.399(7) . ?
C4 C5 1.398(6) . ?
C4 C11 1.503(6) . ?
C5 C21 1.464(6) . ?
C6 C7 1.379(8) . ?
C7 H7 0.9500 . ?
C7 C8 1.388(8) . ?
C8 H8 0.9500 . ?
C8 C9 1.372(10) . ?
C9 H9 0.9500 . ?
C9 C10 1.381(9) . ?
C10 H10 0.9500 . ?
C11 C12 1.383(8) . ?
C12 H12 0.9500 . ?
C12 C13 1.371(8) . ?
C13 H13 0.9500 . ?
C13 C14 1.379(10) . ?
C14 H14 0.9500 . ?
C14 C15 1.372(10) . ?
C15 H15 0.9500 . ?
C16 C17 1.386(7) . ?
C17 H17 0.9500 . ?
C17 C18 1.388(7) . ?
C18 H18 0.9500 . ?
C18 C19 1.390(9) . ?
C19 H19 0.9500 . ?
C19 C20 1.363(8) . ?
C20 H20 0.9500 . ?
C21 C22 1.404(7) . ?
C22 H22 0.9500 . ?
C22 C23 1.366(7) . ?
C23 H23 0.9500 . ?
C23 C24 1.384(8) . ?
C24 H24 0.9500 . ?
C24 C25 1.369(8) . ?
C25 H25 0.9500 . ?
Li1 Li1 3.421(11) 3_567 ?
Li1 Li1 3.421(11) 4_657 ?
Cl1 C1 1.740(8) . ?
Cl2 C1 1.737(9) . ?
C1 H1A 0.9900 . ?
C1 H1B 0.9900 . ?
Cl1A C1A 1.736(11) . ?
Cl2A C1A 1.735(12) . ?
C1A H1AA 0.9900 . ?
C1A H1AB 0.9900 . ?

loop_
_geom_torsion_atom_site_label_1
_geom_torsion_atom_site_label_2
_geom_torsion_atom_site_label_3
_geom_torsion_atom_site_label_4
_geom_torsion
_geom_torsion_site_symmetry_1
_geom_torsion_site_symmetry_2
_geom_torsion_site_symmetry_3
_geom_torsion_site_symmetry_4
_geom_torsion_publ_flag
P1 C26 C2 C3 -1.2(7) . . . . ?
P1 C26 C2 C6 175.2(4) . . . . ?
P1 C26 C16 N3 -40.8(5) . . . . ?
P1 C26 C16 C17 138.1(4) . . . . ?
P1 C5 C21 N4 25.9(6) . . . . ?
P1 C5 C21 C22 -151.5(4) . . . . ?
O1 P1 C26 C2 -116.6(4) . . . . ?
O1 P1 C26 C16 62.9(4) . . . . ?
O1 P1 C5 C4 110.6(5) . . . . ?
O1 P1 C5 C21 -70.0(4) . . . . ?
N1 C6 C7 C8 0.9(9) . . . . ?
N2 C11 C12 C13 -1.3(7) . . . . ?
N3 C16 C17 C18 -2.5(7) . . . . ?
N4 C21 C22 C23 3.4(8) . . . . ?
C26 P1 O1 Li1 178.8(3) . . . 4_657 ?
C26 P1 O1 Li1 -24.0(4) . . . . ?
C26 P1 C5 C4 -17.5(5) . . . . ?
C26 P1 C5 C21 161.8(4) . . . . ?
C26 C2 C3 C4 -5.3(9) . . . . ?
C26 C2 C6 N1 117.4(5) . . . . ?
C26 C2 C6 C7 -62.9(7) . . . . ?
C26 C16 C17 C18 178.6(5) . . . . ?
C2 C26 C16 N3 138.6(5) . . . . ?
C2 C26 C16 C17 -42.4(7) . . . . ?
C2 C3 C4 C5 -2.1(8) . . . . ?
C2 C3 C4 C11 173.0(5) . . . . ?
C2 C6 C7 C8 -178.8(5) . . . . ?
C3 C2 C6 N1 -65.8(6) . . . . ?
C3 C2 C6 C7 113.9(6) . . . . ?
C3 C4 C5 P1 14.7(7) . . . . ?
C3 C4 C5 C21 -164.6(5) . . . . ?
C3 C4 C11 N2 46.6(6) . . . . ?
C3 C4 C11 C12 -127.5(5) . . . . ?
C4 C5 C21 N4 -154.8(5) . . . . ?
C4 C5 C21 C22 27.9(8) . . . . ?
C4 C11 C12 C13 172.5(5) . . . . ?
C5 P1 O1 Li1 -146.6(3) . . . . ?
C5 P1 O1 Li1 56.1(4) . . . 4_657 ?
C5 P1 C26 C2 11.2(5) . . . . ?
C5 P1 C26 C16 -169.3(4) . . . . ?
C5 C4 C11 N2 -138.2(5) . . . . ?
C5 C4 C11 C12 47.6(7) . . . . ?
C5 C21 C22 C23 -179.4(5) . . . . ?
C6 N1 C10 C9 -0.4(8) . . . . ?
C6 C2 C3 C4 178.0(5) . . . . ?
C6 C7 C8 C9 -2.3(9) . . . . ?
C7 C8 C9 C10 2.4(10) . . . . ?
C8 C9 C10 N1 -1.1(10) . . . . ?
C10 N1 C6 C2 -179.8(5) . . . . ?
C10 N1 C6 C7 0.5(8) . . . . ?
C11 N2 C15 C14 0.4(8) . . . . ?
C11 C4 C5 P1 -160.1(4) . . . . ?
C11 C4 C5 C21 20.6(8) . . . . ?
C11 C12 C13 C14 0.7(8) . . . . ?
C12 C13 C14 C15 0.3(8) . . . . ?
C13 C14 C15 N2 -0.9(9) . . . . ?
C15 N2 C11 C4 -173.4(4) . . . . ?
C15 N2 C11 C12 0.7(7) . . . . ?
C16 N3 C20 C19 1.4(8) . . . . ?
C16 C26 C2 C3 179.3(5) . . . . ?
C16 C26 C2 C6 -4.2(8) . . . . ?
C16 C17 C18 C19 2.6(8) . . . . ?
C17 C18 C19 C20 -0.8(8) . . . . ?
C18 C19 C20 N3 -1.2(9) . . . . ?
C20 N3 C16 C26 179.5(4) . . . . ?
C20 N3 C16 C17 0.5(7) . . . . ?
C21 N4 C25 C24 -1.5(9) . . . . ?
C21 C22 C23 C24 -3.1(9) . . . . ?
C22 C23 C24 C25 0.6(9) . . . . ?
C23 C24 C25 N4 1.8(10) . . . . ?
C25 N4 C21 C5 -178.5(5) . . . . ?
C25 N4 C21 C22 -1.1(7) . . . . ?
Li1 P1 O1 Li1 157.2(5) 4_657 . . . ?
Li1 P1 O1 Li1 -157.2(5) . . . 4_657 ?
Li1 P1 C26 C2 -114.9(6) 4_657 . . . ?
Li1 P1 C26 C2 -130.6(4) . . . . ?
Li1 P1 C26 C16 64.6(7) 4_657 . . . ?
Li1 P1 C26 C16 48.9(4) . . . . ?
Li1 P1 C5 C4 141.8(5) 4_657 . . . ?
Li1 P1 C5 C4 78.8(6) . . . . ?
Li1 P1 C5 C21 -101.8(5) . . . . ?
Li1 P1 C5 C21 -38.8(4) 4_657 . . . ?
Li1 N3 C16 C26 -10.3(6) . . . . ?
Li1 N3 C16 C17 170.7(4) . . . . ?
Li1 N3 C20 C19 -169.8(5) . . . . ?
Li1 N4 C21 C5 16.0(7) 4_657 . . . ?
Li1 N4 C21 C22 -166.6(5) 4_657 . . . ?
Li1 N4 C25 C24 165.9(6) 4_657 . . . ?

loop_
_twin_individual_id
_twin_individual_mass_fraction_refined
1 0.93(3)
2 0.07(3)
